data_4123535
loop_
_publ_author_name
'Kim, Yeong-Eun'
'Oh, Seohee'
'Kim, Seji'
'Kim, Onnuri'
'Kim, Jin'
'Han, Sang Woo'
'Lee, Yunho'

_publ_section_title
;
 Phosphinite-Ni(0) Mediated Formation of a Phosphide-Ni(II)-OCOOMe Species
 via Uncommon Metal-Ligand Cooperation.
;
_journal_issue 13
_journal_name_full 'Journal of the American Chemical Society'
_journal_page_first 4280
_journal_page_last 4283
_journal_paper_doi 10.1021/ja513112r
_journal_volume 137
_journal_year 2015
_chemical_formula_moiety 'C30 H41 Ni O P3'
_chemical_formula_sum 'C30 H41 Ni O P3'
_chemical_formula_weight 569.25
_chemical_name_common (PPP)NiOPh
_chemical_name_systematic
; 
 ? 
;
_space_group_IT_number 14
_symmetry_cell_setting monoclinic
_symmetry_space_group_name_Hall '-P 2ybc'
_symmetry_space_group_name_H-M 'P 1 21/c 1'
_atom_sites_solution_hydrogens geom
_atom_sites_solution_primary direct
_atom_sites_solution_secondary difmap
_audit_creation_method SHELXL-97
_cell_angle_alpha 90.00
_cell_angle_beta 96.212(3)
_cell_angle_gamma 90.00
_cell_formula_units_Z 8
_cell_length_a 11.7408(6)
_cell_length_b 15.3275(8)
_cell_length_c 32.1526(16)
_cell_measurement_reflns_used 289751
_cell_measurement_temperature 120(2)
_cell_measurement_theta_max 33.36
_cell_measurement_theta_min 1.27
_cell_volume 5752.1(5)
_computing_cell_refinement 'Bruker SMART'
_computing_data_collection 'Bruker SMART'
_computing_data_reduction 'Bruker SAINT'
_computing_molecular_graphics 'Bruker SHELXTL'
_computing_publication_material 'Bruker SHELXTL'
_computing_structure_refinement 'SHELXL-97 (Sheldrick, 2008)'
_computing_structure_solution 'SHELXS-97 (Sheldrick, 2008)'
_diffrn_ambient_temperature 120(2)
_diffrn_measured_fraction_theta_full 0.986
_diffrn_measured_fraction_theta_max 0.986
_diffrn_measurement_device_type 'CCD area detector'
_diffrn_measurement_method 'phi and omega scans'
_diffrn_radiation_monochromator graphite
_diffrn_radiation_source 'fine-focus sealed tube'
_diffrn_radiation_type MoK\a
_diffrn_radiation_wavelength 0.71073
_diffrn_reflns_av_R_equivalents 0.0861
_diffrn_reflns_av_sigmaI/netI 0.0485
_diffrn_reflns_limit_h_max 18
_diffrn_reflns_limit_h_min -18
_diffrn_reflns_limit_k_max 23
_diffrn_reflns_limit_k_min -23
_diffrn_reflns_limit_l_max 49
_diffrn_reflns_limit_l_min -49
_diffrn_reflns_number 289751
_diffrn_reflns_theta_full 33.36
_diffrn_reflns_theta_max 33.36
_diffrn_reflns_theta_min 1.27
_exptl_absorpt_coefficient_mu 0.863
_exptl_absorpt_correction_T_max 0.9111
_exptl_absorpt_correction_T_min 0.7880
_exptl_absorpt_correction_type multi-scan
_exptl_absorpt_process_details SADABS
_exptl_crystal_colour red
_exptl_crystal_density_diffrn 1.315
_exptl_crystal_density_meas ?
_exptl_crystal_density_method 'not measured'
_exptl_crystal_description platy
_exptl_crystal_F_000 2416
_exptl_crystal_size_max 0.29
_exptl_crystal_size_mid 0.14
_exptl_crystal_size_min 0.11
_refine_diff_density_max 0.639
_refine_diff_density_min -0.891
_refine_diff_density_rms 0.098
_refine_ls_extinction_method none
_refine_ls_goodness_of_fit_ref 1.065
_refine_ls_hydrogen_treatment constr
_refine_ls_matrix_type full
_refine_ls_number_parameters 631
_refine_ls_number_reflns 22030
_refine_ls_number_restraints 0
_refine_ls_restrained_S_all 1.065
_refine_ls_R_factor_all 0.0758
_refine_ls_R_factor_gt 0.0439
_refine_ls_shift/su_max 0.005
_refine_ls_shift/su_mean 0.000
_refine_ls_structure_factor_coef Fsqd
_refine_ls_weighting_details 'calc w=1/[\s^2^(Fo^2^)+(0.0645P)^2^+0.9889P] where P=(Fo^2^+2Fc^2^)/3'
_refine_ls_weighting_scheme calc
_refine_ls_wR_factor_gt 0.1085
_refine_ls_wR_factor_ref 0.1263
_reflns_number_gt 15394
_reflns_number_total 22030
_reflns_threshold_expression >2sigma(I)
_cod_data_source_file ja513112r_si_002.cif
_cod_data_source_block 0228a-1
_cod_depositor_comments
;
The following automatic conversions were performed:

'_symmetry_cell_setting' value 'Monoclinic' changed to 'monoclinic'
according to
/usr/data/users/saulius/crontab/automatic-downloads/rss-feeds/ACS/lib/dictionaries/cif_core.dic
dictionary named 'cif_core.dic' version 2.4.2 from 2011-04-26.

'_exptl_crystal_density_meas' value 'not measured' was changed to '?'
- the value is perceived as not measured.

Automatic conversion script
Id: cif_fix_values 3105 2015-03-04 15:46:00Z robertas 

 Adding full bibliography for 4123534--4123539.cif.
;
_cod_original_sg_symbol_H-M P2(1)/c
_cod_database_code 4123535

loop_
_symmetry_equiv_pos_as_xyz
'x, y, z'
'-x, y+1/2, -z+1/2'
'-x, -y, -z'
'x, -y-1/2, z-1/2'

loop_
_atom_site_label
_atom_site_type_symbol
_atom_site_fract_x
_atom_site_fract_y
_atom_site_fract_z
_atom_site_U_iso_or_equiv
_atom_site_adp_type
_atom_site_occupancy
_atom_site_symmetry_multiplicity
_atom_site_calc_flag
_atom_site_refinement_flags
Ni1 Ni 1.006500(19) 0.289125(15) 0.555250(7) 0.01602(5) Uani 1 1 d .
Ni2 Ni 0.419407(19) -0.015151(15) 0.726805(7) 0.01609(5) Uani 1 1 d .
P1 P 0.91108(4) 0.40731(3) 0.541479(14) 0.01711(9) Uani 1 1 d .
P6 P 0.56717(4) -0.02836(3) 0.691372(14) 0.01715(9) Uani 1 1 d .
P5 P 0.32714(4) -0.01501(3) 0.782997(14) 0.01663(9) Uani 1 1 d .
P4 P 0.49327(4) 0.10640(3) 0.749530(14) 0.01745(9) Uani 1 1 d .
P2 P 0.85726(4) 0.22336(3) 0.521750(14) 0.01733(9) Uani 1 1 d .
P3 P 1.11524(4) 0.36538(3) 0.601013(13) 0.01673(9) Uani 1 1 d .
C13 C 0.94238(15) 0.48358(11) 0.58526(5) 0.0181(3) Uani 1 1 d .
C15 C 1.07733(17) 0.52398(12) 0.64514(6) 0.0231(4) Uani 1 1 d .
H15A H 1.1420 0.5114 0.6635 0.028 Uiso 1 1 calc R
C8 C 0.73254(15) 0.29165(12) 0.52736(5) 0.0199(3) Uani 1 1 d .
C20 C 0.85757(17) 0.20708(13) 0.46461(5) 0.0228(4) Uani 1 1 d .
H20A H 0.9287 0.1767 0.4602 0.027 Uiso 1 1 calc R
C7 C 0.75783(15) 0.37847(12) 0.53906(5) 0.0187(3) Uani 1 1 d .
C14 C 1.04067(15) 0.46520(11) 0.61302(5) 0.0183(3) Uani 1 1 d .
C23 C 0.82124(16) 0.11621(12) 0.54286(6) 0.0223(4) Uani 1 1 d .
H23A H 0.7452 0.0995 0.5297 0.027 Uiso 1 1 calc R
C12 C 0.66712(16) 0.43581(13) 0.54260(6) 0.0238(4) Uani 1 1 d .
H12A H 0.6824 0.4938 0.5496 0.029 Uiso 1 1 calc R
C16 C 1.01759(18) 0.60081(13) 0.64962(6) 0.0261(4) Uani 1 1 d .
H16A H 1.0409 0.6389 0.6714 0.031 Uiso 1 1 calc R
C24 C 0.8154(2) 0.12301(15) 0.58989(6) 0.0318(4) Uani 1 1 d .
H24A H 0.7965 0.0670 0.6007 0.048 Uiso 1 1 calc R
H24B H 0.7577 0.1646 0.5953 0.048 Uiso 1 1 calc R
H24C H 0.8884 0.1417 0.6033 0.048 Uiso 1 1 calc R
C9 C 0.61855(17) 0.26371(14) 0.52017(7) 0.0288(4) Uani 1 1 d .
H9A H 0.6024 0.2063 0.5122 0.035 Uiso 1 1 calc R
C18 C 0.88673(16) 0.56373(12) 0.58952(6) 0.0230(4) Uani 1 1 d .
H18A H 0.8245 0.5786 0.5705 0.028 Uiso 1 1 calc R
C17 C 0.92279(17) 0.62078(12) 0.62150(6) 0.0256(4) Uani 1 1 d .
H17A H 0.8835 0.6728 0.6242 0.031 Uiso 1 1 calc R
C21 C 0.75861(19) 0.15219(14) 0.44443(6) 0.0303(4) Uani 1 1 d .
H21A H 0.7647 0.1467 0.4150 0.045 Uiso 1 1 calc R
H21B H 0.6874 0.1799 0.4485 0.045 Uiso 1 1 calc R
H21C H 0.7613 0.0953 0.4570 0.045 Uiso 1 1 calc R
C19 C 0.8595(2) 0.29587(14) 0.44252(6) 0.0312(4) Uani 1 1 d .
H19A H 0.8600 0.2870 0.4130 0.047 Uiso 1 1 calc R
H19B H 0.9270 0.3274 0.4532 0.047 Uiso 1 1 calc R
H19C H 0.7928 0.3287 0.4475 0.047 Uiso 1 1 calc R
C11 C 0.55447(17) 0.40748(15) 0.53576(6) 0.0300(4) Uani 1 1 d .
H11A H 0.4952 0.4466 0.5385 0.036 Uiso 1 1 calc R
C10 C 0.52921(18) 0.32150(15) 0.52484(7) 0.0334(5) Uani 1 1 d .
H10A H 0.4535 0.3027 0.5207 0.040 Uiso 1 1 calc R
C22 C 0.90688(19) 0.04648(13) 0.53207(7) 0.0293(4) Uani 1 1 d .
H22A H 0.8864 -0.0087 0.5432 0.044 Uiso 1 1 calc R
H22B H 0.9825 0.0624 0.5440 0.044 Uiso 1 1 calc R
H22C H 0.9054 0.0421 0.5022 0.044 Uiso 1 1 calc R
C2 C 1.17480(18) 0.22218(14) 0.49325(6) 0.0285(4) Uani 1 1 d .
H2A H 1.1201 0.2657 0.4875 0.034 Uiso 1 1 calc R
C1 C 1.17960(16) 0.17649(12) 0.53134(6) 0.0221(4) Uani 1 1 d .
C6 C 1.26459(18) 0.11160(14) 0.53842(7) 0.0298(4) Uani 1 1 d .
H6A H 1.2706 0.0802 0.5633 0.036 Uiso 1 1 calc R
C5 C 1.3391(2) 0.09366(16) 0.50908(8) 0.0385(5) Uani 1 1 d .
H5A H 1.3945 0.0506 0.5146 0.046 Uiso 1 1 calc R
C3 C 1.2502(2) 0.20350(17) 0.46400(7) 0.0396(5) Uani 1 1 d .
H3A H 1.2453 0.2348 0.4391 0.048 Uiso 1 1 calc R
C4 C 1.3327(2) 0.13888(18) 0.47143(8) 0.0434(6) Uani 1 1 d .
H4A H 1.3825 0.1261 0.4517 0.052 Uiso 1 1 calc R
C29 C 1.15677(16) 0.31269(12) 0.65214(5) 0.0213(4) Uani 1 1 d .
H29A H 1.1886 0.3577 0.6717 0.026 Uiso 1 1 calc R
C26 C 1.25114(15) 0.40195(13) 0.58265(6) 0.0222(4) Uani 1 1 d .
H26A H 1.2954 0.3496 0.5774 0.027 Uiso 1 1 calc R
C30 C 1.05009(19) 0.27528(14) 0.66890(7) 0.0310(4) Uani 1 1 d .
H30A H 1.0713 0.2481 0.6955 0.046 Uiso 1 1 calc R
H30B H 1.0154 0.2328 0.6496 0.046 Uiso 1 1 calc R
H30C H 0.9965 0.3215 0.6721 0.046 Uiso 1 1 calc R
C28 C 1.24848(18) 0.24254(13) 0.64958(6) 0.0277(4) Uani 1 1 d .
H28A H 1.2677 0.2172 0.6767 0.041 Uiso 1 1 calc R
H28B H 1.3156 0.2684 0.6402 0.041 Uiso 1 1 calc R
H28C H 1.2197 0.1980 0.6302 0.041 Uiso 1 1 calc R
C27 C 1.32561(18) 0.45814(16) 0.61434(7) 0.0341(5) Uani 1 1 d .
H27A H 1.3946 0.4744 0.6028 0.051 Uiso 1 1 calc R
H27B H 1.3447 0.4255 0.6396 0.051 Uiso 1 1 calc R
H27C H 1.2842 0.5097 0.6204 0.051 Uiso 1 1 calc R
C25 C 1.22535(18) 0.44960(15) 0.54087(6) 0.0307(4) Uani 1 1 d .
H25A H 1.2958 0.4688 0.5312 0.046 Uiso 1 1 calc R
H25B H 1.1775 0.4992 0.5445 0.046 Uiso 1 1 calc R
H25C H 1.1866 0.4107 0.5206 0.046 Uiso 1 1 calc R
C50 C 0.17772(15) 0.02335(12) 0.78354(6) 0.0209(3) Uani 1 1 d .
H50A H 0.1633 0.0287 0.8129 0.025 Uiso 1 1 calc R
C37 C 0.49133(15) 0.10791(11) 0.80673(5) 0.0183(3) Uani 1 1 d .
C44 C 0.67891(15) 0.04738(12) 0.71141(5) 0.0190(3) Uani 1 1 d .
C31 C 0.23944(16) -0.09768(12) 0.67814(5) 0.0194(3) Uani 1 1 d .
C56 C 0.55155(16) -0.00413(12) 0.63471(5) 0.0211(3) Uani 1 1 d .
H56A H 0.6254 -0.0150 0.6241 0.025 Uiso 1 1 calc R
C48 C 0.72158(16) 0.17623(12) 0.75327(6) 0.0219(4) Uani 1 1 d .
H48A H 0.6994 0.2195 0.7710 0.026 Uiso 1 1 calc R
C45 C 0.78775(16) 0.05117(13) 0.69781(6) 0.0221(4) Uani 1 1 d .
H45A H 0.8090 0.0101 0.6788 0.027 Uiso 1 1 calc R
C43 C 0.64500(15) 0.10947(11) 0.73977(5) 0.0181(3) Uani 1 1 d .
C53 C 0.32631(16) -0.12732(12) 0.80378(6) 0.0216(3) Uani 1 1 d .
H53A H 0.2760 -0.1609 0.7834 0.026 Uiso 1 1 calc R
C47 C 0.83074(16) 0.17809(13) 0.74019(6) 0.0239(4) Uani 1 1 d .
H47A H 0.8819 0.2216 0.7501 0.029 Uiso 1 1 calc R
C38 C 0.40490(15) 0.05682(11) 0.82178(5) 0.0184(3) Uani 1 1 d .
C59 C 0.62805(17) -0.13995(12) 0.69824(6) 0.0233(4) Uani 1 1 d .
H59A H 0.5629 -0.1802 0.6973 0.028 Uiso 1 1 calc R
C39 C 0.38007(17) 0.06556(12) 0.86309(6) 0.0232(4) Uani 1 1 d .
H39A H 0.3204 0.0336 0.8724 0.028 Uiso 1 1 calc R
C36 C 0.20885(17) -0.01325(12) 0.66297(6) 0.0227(4) Uani 1 1 d .
H36A H 0.2599 0.0326 0.6688 0.027 Uiso 1 1 calc R
C41 C 0.53142(17) 0.17068(13) 0.87610(6) 0.0253(4) Uani 1 1 d .
H41A H 0.5755 0.2073 0.8944 0.030 Uiso 1 1 calc R
C57 C 0.46199(17) -0.06321(14) 0.61101(6) 0.0275(4) Uani 1 1 d .
H57A H 0.4559 -0.0495 0.5817 0.041 Uiso 1 1 calc R
H57B H 0.3892 -0.0542 0.6213 0.041 Uiso 1 1 calc R
H57C H 0.4846 -0.1231 0.6151 0.041 Uiso 1 1 calc R
C32 C 0.15953(16) -0.16462(12) 0.66777(6) 0.0232(4) Uani 1 1 d .
H32A H 0.1773 -0.2214 0.6764 0.028 Uiso 1 1 calc R
C51 C 0.08680(17) -0.03835(14) 0.76224(6) 0.0265(4) Uani 1 1 d .
H51A H 0.0120 -0.0141 0.7639 0.040 Uiso 1 1 calc R
H51B H 0.0923 -0.0940 0.7760 0.040 Uiso 1 1 calc R
H51C H 0.0991 -0.0456 0.7334 0.040 Uiso 1 1 calc R
C33 C 0.05446(18) -0.14761(13) 0.64489(7) 0.0294(4) Uani 1 1 d .
H33A H 0.0027 -0.1930 0.6389 0.035 Uiso 1 1 calc R
C40 C 0.44410(17) 0.12177(12) 0.89039(6) 0.0241(4) Uani 1 1 d .
H40A H 0.4285 0.1265 0.9180 0.029 Uiso 1 1 calc R
C42 C 0.55347(16) 0.16525(12) 0.83450(6) 0.0230(4) Uani 1 1 d .
H42A H 0.6101 0.2001 0.8250 0.028 Uiso 1 1 calc R
C55 C 0.52082(19) 0.09239(14) 0.62734(6) 0.0298(4) Uani 1 1 d .
H55A H 0.5130 0.1044 0.5979 0.045 Uiso 1 1 calc R
H55B H 0.5804 0.1283 0.6412 0.045 Uiso 1 1 calc R
H55C H 0.4498 0.1048 0.6384 0.045 Uiso 1 1 calc R
C46 C 0.86432(16) 0.11580(13) 0.71254(6) 0.0244(4) Uani 1 1 d .
H46A H 0.9375 0.1175 0.7040 0.029 Uiso 1 1 calc R
C52 C 0.44462(18) -0.16845(14) 0.80437(7) 0.0312(4) Uani 1 1 d .
H52A H 0.4428 -0.2267 0.8153 0.047 Uiso 1 1 calc R
H52B H 0.4993 -0.1343 0.8218 0.047 Uiso 1 1 calc R
H52C H 0.4662 -0.1703 0.7764 0.047 Uiso 1 1 calc R
C54 C 0.2781(2) -0.13949(14) 0.84589(6) 0.0333(5) Uani 1 1 d .
H54A H 0.2818 -0.2000 0.8535 0.050 Uiso 1 1 calc R
H54B H 0.1999 -0.1202 0.8435 0.050 Uiso 1 1 calc R
H54C H 0.3226 -0.1058 0.8670 0.050 Uiso 1 1 calc R
C49 C 0.16741(17) 0.11484(13) 0.76432(7) 0.0283(4) Uani 1 1 d .
H49A H 0.0903 0.1355 0.7645 0.042 Uiso 1 1 calc R
H49B H 0.1865 0.1126 0.7361 0.042 Uiso 1 1 calc R
H49C H 0.2190 0.1537 0.7804 0.042 Uiso 1 1 calc R
C35 C 0.10476(18) 0.00271(13) 0.63968(7) 0.0286(4) Uani 1 1 d .
H35A H 0.0875 0.0587 0.6298 0.034 Uiso 1 1 calc R
C60 C 0.69237(19) -0.14714(14) 0.74232(6) 0.0307(4) Uani 1 1 d .
H60A H 0.7237 -0.2047 0.7463 0.046 Uiso 1 1 calc R
H60B H 0.6403 -0.1361 0.7628 0.046 Uiso 1 1 calc R
H60C H 0.7533 -0.1051 0.7454 0.046 Uiso 1 1 calc R
C58 C 0.7033(2) -0.17150(14) 0.66534(7) 0.0329(5) Uani 1 1 d .
H58A H 0.7292 -0.2297 0.6720 0.049 Uiso 1 1 calc R
H58B H 0.7682 -0.1335 0.6651 0.049 Uiso 1 1 calc R
H58C H 0.6596 -0.1711 0.6383 0.049 Uiso 1 1 calc R
C34 C 0.02561(18) -0.06427(14) 0.63088(7) 0.0321(5) Uani 1 1 d .
H34A H -0.0452 -0.0532 0.6159 0.039 Uiso 1 1 calc R
O2 O 0.33706(11) -0.11469(8) 0.70081(4) 0.0202(3) Uani 1 1 d .
O1 O 1.10931(11) 0.19121(9) 0.56000(4) 0.0235(3) Uani 1 1 d .

loop_
_atom_site_aniso_label
_atom_site_aniso_U_11
_atom_site_aniso_U_22
_atom_site_aniso_U_33
_atom_site_aniso_U_23
_atom_site_aniso_U_13
_atom_site_aniso_U_12
Ni1 0.01458(10) 0.01724(11) 0.01590(10) -0.00114(8) 0.00011(8) 0.00084(8)
Ni2 0.01521(11) 0.01645(11) 0.01643(10) -0.00145(8) 0.00085(8) -0.00207(8)
P1 0.0160(2) 0.0184(2) 0.01663(19) 0.00005(15) 0.00051(16) 0.00112(16)
P6 0.0166(2) 0.0180(2) 0.01668(19) -0.00158(15) 0.00121(16) -0.00148(16)
P5 0.0156(2) 0.0165(2) 0.0178(2) -0.00108(15) 0.00168(16) -0.00159(16)
P4 0.0169(2) 0.0164(2) 0.0189(2) -0.00095(16) 0.00135(16) -0.00183(16)
P2 0.0169(2) 0.0181(2) 0.01661(19) -0.00129(15) 0.00005(16) -0.00026(16)
P3 0.0157(2) 0.0175(2) 0.01648(19) 0.00118(15) -0.00067(15) -0.00105(16)
C13 0.0192(8) 0.0171(8) 0.0181(8) -0.0002(6) 0.0030(6) -0.0013(6)
C15 0.0248(9) 0.0229(9) 0.0212(8) -0.0005(7) 0.0005(7) -0.0048(7)
C8 0.0162(8) 0.0236(9) 0.0195(8) 0.0008(6) 0.0006(6) 0.0008(7)
C20 0.0255(9) 0.0264(9) 0.0165(8) -0.0037(7) 0.0019(7) -0.0032(7)
C7 0.0164(8) 0.0245(9) 0.0152(7) 0.0003(6) 0.0008(6) 0.0017(7)
C14 0.0185(8) 0.0180(8) 0.0185(7) 0.0001(6) 0.0023(6) -0.0030(6)
C23 0.0218(9) 0.0208(8) 0.0241(9) 0.0010(7) 0.0010(7) -0.0032(7)
C12 0.0216(9) 0.0256(9) 0.0243(9) -0.0004(7) 0.0030(7) 0.0041(7)
C16 0.0316(10) 0.0216(9) 0.0261(9) -0.0061(7) 0.0075(8) -0.0071(8)
C24 0.0370(12) 0.0331(11) 0.0260(10) 0.0060(8) 0.0062(8) -0.0012(9)
C9 0.0201(9) 0.0297(10) 0.0362(11) -0.0027(8) 0.0007(8) -0.0034(8)
C18 0.0207(9) 0.0193(8) 0.0294(9) 0.0002(7) 0.0037(7) 0.0004(7)
C17 0.0266(10) 0.0170(8) 0.0347(10) -0.0052(7) 0.0096(8) -0.0018(7)
C21 0.0367(12) 0.0316(11) 0.0211(9) -0.0034(8) -0.0034(8) -0.0087(9)
C19 0.0396(12) 0.0334(11) 0.0205(9) 0.0023(8) 0.0027(8) -0.0092(9)
C11 0.0183(9) 0.0405(12) 0.0316(10) -0.0004(9) 0.0045(8) 0.0090(8)
C10 0.0160(9) 0.0430(13) 0.0410(12) -0.0007(10) 0.0020(8) -0.0031(9)
C22 0.0331(11) 0.0218(9) 0.0321(10) -0.0006(8) -0.0002(8) 0.0027(8)
C2 0.0253(10) 0.0302(10) 0.0297(10) 0.0010(8) 0.0021(8) 0.0060(8)
C1 0.0184(8) 0.0205(8) 0.0267(9) -0.0066(7) -0.0009(7) 0.0007(7)
C6 0.0282(10) 0.0262(10) 0.0339(11) -0.0049(8) -0.0019(8) 0.0065(8)
C5 0.0294(11) 0.0417(13) 0.0440(13) -0.0102(10) 0.0020(9) 0.0143(10)
C3 0.0390(13) 0.0475(14) 0.0340(12) 0.0019(10) 0.0114(10) 0.0051(11)
C4 0.0364(13) 0.0543(16) 0.0418(13) -0.0086(11) 0.0151(10) 0.0102(11)
C29 0.0264(9) 0.0197(8) 0.0163(8) 0.0024(6) -0.0046(7) -0.0024(7)
C26 0.0168(8) 0.0253(9) 0.0245(9) 0.0051(7) 0.0015(7) 0.0000(7)
C30 0.0334(11) 0.0339(11) 0.0264(10) 0.0071(8) 0.0065(8) -0.0011(9)
C28 0.0296(10) 0.0258(10) 0.0257(9) 0.0051(7) -0.0055(8) 0.0022(8)
C27 0.0218(10) 0.0410(12) 0.0382(12) 0.0037(10) -0.0020(9) -0.0109(9)
C25 0.0245(10) 0.0394(12) 0.0282(10) 0.0117(9) 0.0035(8) -0.0026(9)
C50 0.0171(8) 0.0240(9) 0.0218(8) -0.0014(7) 0.0034(6) 0.0003(7)
C37 0.0174(8) 0.0169(8) 0.0201(8) -0.0009(6) 0.0001(6) 0.0011(6)
C44 0.0180(8) 0.0198(8) 0.0185(8) 0.0006(6) -0.0007(6) -0.0027(6)
C31 0.0209(8) 0.0203(8) 0.0171(7) -0.0017(6) 0.0026(6) -0.0024(7)
C56 0.0198(8) 0.0268(9) 0.0164(8) -0.0001(6) 0.0010(6) -0.0014(7)
C48 0.0226(9) 0.0200(8) 0.0230(8) -0.0023(7) 0.0013(7) -0.0050(7)
C45 0.0192(8) 0.0262(9) 0.0212(8) -0.0004(7) 0.0030(7) -0.0009(7)
C43 0.0167(8) 0.0189(8) 0.0183(7) 0.0021(6) -0.0001(6) -0.0030(6)
C53 0.0241(9) 0.0179(8) 0.0227(8) -0.0008(6) 0.0017(7) -0.0028(7)
C47 0.0190(8) 0.0241(9) 0.0276(9) 0.0030(7) -0.0019(7) -0.0068(7)
C38 0.0188(8) 0.0180(8) 0.0181(8) -0.0017(6) 0.0000(6) 0.0005(6)
C59 0.0252(9) 0.0187(8) 0.0261(9) -0.0005(7) 0.0034(7) 0.0009(7)
C39 0.0222(9) 0.0245(9) 0.0231(8) -0.0010(7) 0.0039(7) 0.0001(7)
C36 0.0248(9) 0.0193(8) 0.0240(9) -0.0020(7) 0.0029(7) -0.0037(7)
C41 0.0280(10) 0.0224(9) 0.0244(9) -0.0057(7) -0.0021(7) -0.0014(8)
C57 0.0246(10) 0.0371(11) 0.0201(8) -0.0065(8) -0.0003(7) -0.0026(8)
C32 0.0246(9) 0.0192(8) 0.0247(9) 0.0016(7) -0.0020(7) -0.0019(7)
C51 0.0197(9) 0.0306(10) 0.0291(9) -0.0015(8) 0.0026(7) -0.0033(8)
C33 0.0253(10) 0.0254(10) 0.0353(11) -0.0007(8) -0.0067(8) -0.0048(8)
C40 0.0295(10) 0.0232(9) 0.0193(8) -0.0031(7) 0.0014(7) 0.0004(8)
C42 0.0221(9) 0.0212(9) 0.0255(9) -0.0040(7) 0.0013(7) -0.0037(7)
C55 0.0324(11) 0.0303(10) 0.0262(9) 0.0068(8) 0.0003(8) -0.0002(9)
C46 0.0177(8) 0.0282(10) 0.0274(9) 0.0041(7) 0.0023(7) -0.0021(7)
C52 0.0281(10) 0.0245(10) 0.0402(12) 0.0024(8) -0.0005(9) 0.0034(8)
C54 0.0444(13) 0.0292(11) 0.0272(10) 0.0049(8) 0.0084(9) -0.0036(9)
C49 0.0230(9) 0.0252(10) 0.0356(11) -0.0006(8) -0.0011(8) 0.0028(8)
C35 0.0292(10) 0.0236(9) 0.0317(10) 0.0051(8) -0.0021(8) 0.0013(8)
C60 0.0317(11) 0.0303(11) 0.0297(10) 0.0069(8) 0.0009(8) 0.0061(9)
C58 0.0375(12) 0.0265(10) 0.0354(11) -0.0027(8) 0.0070(9) 0.0093(9)
C34 0.0249(10) 0.0331(11) 0.0359(11) 0.0041(9) -0.0076(8) 0.0017(8)
O2 0.0207(6) 0.0168(6) 0.0228(6) -0.0019(5) -0.0001(5) -0.0014(5)
O1 0.0224(7) 0.0236(7) 0.0243(6) -0.0023(5) 0.0012(5) 0.0073(5)

loop_
_atom_type_symbol
_atom_type_description
_atom_type_scat_dispersion_real
_atom_type_scat_dispersion_imag
_atom_type_scat_source
C C 0.0033 0.0016 'International Tables Vol C Tables 4.2.6.8 and 6.1.1.4'
H H 0.0000 0.0000 'International Tables Vol C Tables 4.2.6.8 and 6.1.1.4'
O O 0.0106 0.0060 'International Tables Vol C Tables 4.2.6.8 and 6.1.1.4'
P P 0.1023 0.0942 'International Tables Vol C Tables 4.2.6.8 and 6.1.1.4'
Ni Ni 0.3393 1.1124 'International Tables Vol C Tables 4.2.6.8 and 6.1.1.4'

loop_
_geom_angle_atom_site_label_1
_geom_angle_atom_site_label_2
_geom_angle_atom_site_label_3
_geom_angle
O1 Ni1 P1 169.40(4)
O1 Ni1 P3 92.76(4)
P1 Ni1 P3 86.637(19)
O1 Ni1 P2 98.12(4)
P1 Ni1 P2 85.154(19)
P3 Ni1 P2 162.43(2)
O2 Ni2 P4 171.53(4)
O2 Ni2 P6 95.11(4)
P4 Ni2 P6 86.772(19)
O2 Ni2 P5 95.01(4)
P4 Ni2 P5 86.362(18)
P6 Ni2 P5 156.26(2)
C13 P1 C7 107.34(8)
C13 P1 Ni1 108.77(6)
C7 P1 Ni1 106.89(6)
C44 P6 C56 102.23(8)
C44 P6 C59 107.00(9)
C56 P6 C59 107.34(9)
C44 P6 Ni2 109.84(6)
C56 P6 Ni2 119.69(6)
C59 P6 Ni2 109.89(6)
C38 P5 C53 109.61(8)
C38 P5 C50 101.86(8)
C53 P5 C50 104.50(9)
C38 P5 Ni2 107.79(6)
C53 P5 Ni2 108.53(6)
C50 P5 Ni2 123.91(6)
C37 P4 C43 106.64(8)
C37 P4 Ni2 107.59(6)
C43 P4 Ni2 109.04(6)
C8 P2 C23 104.84(9)
C8 P2 C20 105.24(9)
C23 P2 C20 105.66(9)
C8 P2 Ni1 107.10(6)
C23 P2 Ni1 115.49(6)
C20 P2 Ni1 117.38(6)
C14 P3 C26 105.31(9)
C14 P3 C29 105.34(8)
C26 P3 C29 105.24(8)
C14 P3 Ni1 109.45(6)
C26 P3 Ni1 114.20(6)
C29 P3 Ni1 116.40(6)
C18 C13 C14 118.09(16)
C18 C13 P1 125.08(14)
C14 C13 P1 116.15(13)
C16 C15 C14 120.25(18)
C9 C8 C7 120.27(17)
C9 C8 P2 124.82(15)
C7 C8 P2 114.89(13)
C21 C20 C19 109.97(16)
C21 C20 P2 114.43(13)
C19 C20 P2 109.91(13)
C12 C7 C8 118.50(17)
C12 C7 P1 126.50(15)
C8 C7 P1 114.49(13)
C15 C14 C13 120.20(17)
C15 C14 P3 125.33(14)
C13 C14 P3 114.36(13)
C24 C23 C22 111.90(16)
C24 C23 P2 109.93(14)
C22 C23 P2 110.84(14)
C11 C12 C7 120.88(19)
C15 C16 C17 119.87(18)
C10 C9 C8 120.32(19)
C17 C18 C13 121.18(18)
C18 C17 C16 120.29(18)
C12 C11 C10 120.76(19)
C11 C10 C9 119.23(19)
C3 C2 C1 121.2(2)
O1 C1 C2 123.57(17)
O1 C1 C6 119.51(18)
C2 C1 C6 116.92(18)
C5 C6 C1 121.3(2)
C6 C5 C4 121.1(2)
C4 C3 C2 121.0(2)
C3 C4 C5 118.5(2)
C30 C29 C28 111.33(16)
C30 C29 P3 109.27(13)
C28 C29 P3 112.24(13)
C25 C26 C27 111.07(17)
C25 C26 P3 109.25(13)
C27 C26 P3 114.10(14)
C51 C50 C49 111.35(16)
C51 C50 P5 114.51(13)
C49 C50 P5 108.69(13)
C42 C37 C38 118.35(16)
C42 C37 P4 125.64(14)
C38 C37 P4 115.05(12)
C45 C44 C43 120.55(16)
C45 C44 P6 124.47(14)
C43 C44 P6 114.74(13)
O2 C31 C32 120.37(16)
O2 C31 C36 123.04(16)
C32 C31 C36 116.58(16)
C57 C56 C55 110.90(16)
C57 C56 P6 111.23(13)
C55 C56 P6 110.02(13)
C47 C48 C43 120.20(17)
C46 C45 C44 120.31(17)
C48 C43 C44 118.61(16)
C48 C43 P4 124.49(14)
C44 C43 P4 116.12(13)
C52 C53 C54 111.19(17)
C52 C53 P5 110.47(13)
C54 C53 P5 116.71(14)
C46 C47 C48 120.87(17)
C39 C38 C37 120.39(16)
C39 C38 P5 124.41(14)
C37 C38 P5 115.14(13)
C58 C59 C60 110.66(17)
C58 C59 P6 116.93(14)
C60 C59 P6 108.67(13)
C40 C39 C38 120.34(18)
C35 C36 C31 121.62(18)
C40 C41 C42 120.43(17)
C33 C32 C31 121.30(18)
C34 C33 C32 121.12(19)
C41 C40 C39 119.60(17)
C41 C42 C37 120.79(18)
C45 C46 C47 119.39(17)
C36 C35 C34 120.67(19)
C33 C34 C35 118.66(19)
C31 O2 Ni2 116.42(11)
C1 O1 Ni1 120.82(12)

loop_
_geom_bond_atom_site_label_1
_geom_bond_atom_site_label_2
_geom_bond_distance
Ni1 O1 1.9216(13)
Ni1 P1 2.1506(5)
Ni1 P3 2.1805(5)
Ni1 P2 2.1995(5)
Ni2 O2 1.9458(12)
Ni2 P4 2.1494(5)
Ni2 P6 2.1855(5)
Ni2 P5 2.2048(5)
P1 C13 1.8361(18)
P1 C7 1.8462(18)
P6 C44 1.8169(18)
P6 C56 1.8490(18)
P6 C59 1.8576(19)
P5 C38 1.8315(18)
P5 C53 1.8470(19)
P5 C50 1.8521(18)
P4 C37 1.8418(18)
P4 C43 1.8427(18)
P2 C8 1.8247(18)
P2 C23 1.8436(19)
P2 C20 1.8544(18)
P3 C14 1.8246(19)
P3 C26 1.8472(19)
P3 C29 1.8491(17)
C13 C18 1.405(2)
C13 C14 1.409(2)
C15 C16 1.386(3)
C15 C14 1.403(2)
C8 C9 1.400(3)
C8 C7 1.406(3)
C20 C21 1.522(3)
C20 C19 1.536(3)
C7 C12 1.395(3)
C23 C24 1.525(3)
C23 C22 1.533(3)
C12 C11 1.387(3)
C16 C17 1.390(3)
C9 C10 1.393(3)
C18 C17 1.381(3)
C11 C10 1.388(3)
C2 C3 1.389(3)
C2 C1 1.407(3)
C1 O1 1.321(2)
C1 C6 1.410(3)
C6 C5 1.382(3)
C5 C4 1.390(4)
C3 C4 1.388(3)
C29 C30 1.528(3)
C29 C28 1.530(3)
C26 C25 1.531(3)
C26 C27 1.533(3)
C50 C51 1.531(3)
C50 C49 1.532(3)
C37 C42 1.400(2)
C37 C38 1.408(2)
C44 C45 1.396(3)
C44 C43 1.405(2)
C31 O2 1.316(2)
C31 C32 1.406(3)
C31 C36 1.416(3)
C56 C57 1.527(3)
C56 C55 1.535(3)
C48 C47 1.392(3)
C48 C43 1.400(2)
C45 C46 1.386(3)
C53 C52 1.524(3)
C53 C54 1.534(3)
C47 C46 1.391(3)
C38 C39 1.397(2)
C59 C58 1.528(3)
C59 C60 1.536(3)
C39 C40 1.391(3)
C36 C35 1.384(3)
C41 C40 1.388(3)
C41 C42 1.392(3)
C32 C33 1.391(3)
C33 C34 1.384(3)
C35 C34 1.393(3)
